data_1504716
loop_
_publ_author_name
'Di, Chong-an'
'Li, Jing'
'Yu, Gui'
'Xiao, Yi'
'Guo, Yunlong'
'Liu, Yunqi'
'Qian, Xuhong'
'Zhu, Daoben'

_publ_section_title
;
 Trifluoromethyltriphenodioxazine: air-stable and high-performance n-type
 semiconductor.
;
_journal_issue 14
_journal_name_full 'Organic letters'
_journal_page_first 3025
_journal_page_last 3028
_journal_paper_doi 10.1021/ol8008667
_journal_volume 10
_journal_year 2008
_chemical_formula_sum 'C10 H4 F3 N O'
_chemical_formula_weight 211.14
_chemical_name_systematic
; 
 ? 
;
_space_group_IT_number 2
_symmetry_cell_setting triclinic
_symmetry_space_group_name_Hall '-P 1'
_symmetry_space_group_name_H-M 'P -1'
_atom_sites_solution_hydrogens geom
_atom_sites_solution_primary direct
_atom_sites_solution_secondary difmap
_audit_creation_method SHELXL-97
_cell_angle_alpha 86.41(3)
_cell_angle_beta 86.07(3)
_cell_angle_gamma 77.26(3)
_cell_formula_units_Z 2
_cell_length_a 4.8330(10)
_cell_length_b 5.9480(12)
_cell_length_c 14.956(3)
_cell_measurement_reflns_used 403
_cell_measurement_temperature 294(2)
_cell_measurement_theta_max 22.79
_cell_measurement_theta_min 2.73
_cell_volume 417.87(16)
_computing_cell_refinement 'Bruker SMART'
_computing_data_collection 'Bruker SMART'
_computing_data_reduction 'Bruker SAINT'
_computing_molecular_graphics 'Bruker SHELXTL'
_computing_publication_material 'Bruker SHELXTL'
_computing_structure_refinement 'SHELXL-97 (Sheldrick, 1997)'
_computing_structure_solution 'SHELXS-97 (Sheldrick, 1990)'
_diffrn_ambient_temperature 294(2)
_diffrn_measured_fraction_theta_full 0.992
_diffrn_measured_fraction_theta_max 0.992
_diffrn_measurement_device_type 'CCD area detector'
_diffrn_measurement_method 'phi and omega scans'
_diffrn_radiation_monochromator graphite
_diffrn_radiation_source 'fine-focus sealed tube'
_diffrn_radiation_type MoK\a
_diffrn_radiation_wavelength 0.71073
_diffrn_reflns_av_R_equivalents 0.0353
_diffrn_reflns_av_sigmaI/netI 0.0822
_diffrn_reflns_limit_h_max 5
_diffrn_reflns_limit_h_min -4
_diffrn_reflns_limit_k_max 6
_diffrn_reflns_limit_k_min -7
_diffrn_reflns_limit_l_max 17
_diffrn_reflns_limit_l_min -17
_diffrn_reflns_number 2139
_diffrn_reflns_theta_full 25.01
_diffrn_reflns_theta_max 25.01
_diffrn_reflns_theta_min 1.37
_exptl_absorpt_coefficient_mu 0.155
_exptl_absorpt_correction_T_max 0.9847
_exptl_absorpt_correction_T_min 0.9667
_exptl_absorpt_correction_type multi-scan
_exptl_absorpt_process_details SADABS
_exptl_crystal_colour plate
_exptl_crystal_density_diffrn 1.678
_exptl_crystal_density_method 'not measured'
_exptl_crystal_description colorless
_exptl_crystal_F_000 212
_exptl_crystal_size_max 0.22
_exptl_crystal_size_mid 0.18
_exptl_crystal_size_min 0.10
_refine_diff_density_max 0.192
_refine_diff_density_min -0.321
_refine_diff_density_rms 0.056
_refine_ls_extinction_method none
_refine_ls_goodness_of_fit_ref 1.001
_refine_ls_hydrogen_treatment constr
_refine_ls_matrix_type full
_refine_ls_number_parameters 164
_refine_ls_number_reflns 1452
_refine_ls_number_restraints 76
_refine_ls_restrained_S_all 1.115
_refine_ls_R_factor_all 0.1724
_refine_ls_R_factor_gt 0.0691
_refine_ls_shift/su_max 0.000
_refine_ls_shift/su_mean 0.000
_refine_ls_structure_factor_coef Fsqd
_refine_ls_weighting_details 'calc w=1/[\s^2^(Fo^2^)+(0.1142P)^2^+0.0830P] where P=(Fo^2^+2Fc^2^)/3'
_refine_ls_weighting_scheme calc
_refine_ls_wR_factor_gt 0.1809
_refine_ls_wR_factor_ref 0.2427
_reflns_number_gt 574
_reflns_number_total 1452
_reflns_threshold_expression >2sigma(I)
_cod_data_source_file ol8008667-file002.cif
_cod_data_source_block 71228a
_cod_depositor_comments
;
The following automatic conversions were performed:

'_symmetry_cell_setting' value 'Triclinic' changed to 'triclinic'
according to /home/saulius/struct/CIF-dictionaries/cif_core.dic
dictionary named 'cif_core.dic' version 2.4.1 from
2010-06-29.

'_exptl_absorpt_correction_type' value 'MULTI-SCAN'
changed to 'multi-scan' according to
/home/saulius/struct/CIF-dictionaries/cif_core.dic dictionary named
'cif_core.dic' version 2.4.1 from 2010-06-29.

Automatic conversion script
Id: cif_fix_values 1715 2011-07-08 13:25:40Z adriana 
;
_cod_original_cell_volume 417.87(15)
_cod_original_sg_symbol_H-M P-1
_cod_database_code 1504716

loop_
_symmetry_equiv_pos_as_xyz
'x, y, z'
'-x, -y, -z'

loop_
_atom_site_label
_atom_site_type_symbol
_atom_site_fract_x
_atom_site_fract_y
_atom_site_fract_z
_atom_site_U_iso_or_equiv
_atom_site_adp_type
_atom_site_occupancy
_atom_site_symmetry_multiplicity
_atom_site_calc_flag
_atom_site_refinement_flags
_atom_site_disorder_assembly
_atom_site_disorder_group
F1 F 0.664(2) 0.5050(17) 0.0925(7) 0.086(4) Uani 0.420(9) 1 d PDU A 1
F2 F 0.834(4) 0.200(3) 0.0328(14) 0.111(5) Uani 0.420(9) 1 d PU A 1
F3 F 1.078(2) 0.383(3) 0.1144(8) 0.106(4) Uani 0.420(9) 1 d PDU A 1
F1' F 0.855(4) 0.5040(16) 0.1104(7) 0.133(4) Uani 0.580(9) 1 d PDU A 2
F2' F 0.726(2) 0.270(2) 0.0293(9) 0.091(3) Uani 0.580(9) 1 d PU A 2
F3' F 1.1413(14) 0.1951(14) 0.0714(5) 0.093(3) Uani 0.580(9) 1 d PDU A 2
C1 C -0.9075(14) 0.0617(10) 0.7970(4) 0.0744(19) Uani 1 1 d . . .
H1 H -1.0626 0.1317 0.8333 0.089 Uiso 1 1 calc R . .
C2 C -0.8128(13) 0.1828(10) 0.7243(4) 0.0675(17) Uani 1 1 d . . .
H2 H -0.9082 0.3339 0.7114 0.081 Uiso 1 1 calc R . .
C3 C -0.5775(12) 0.0856(9) 0.6691(4) 0.0530(15) Uani 1 1 d . . .
N1 N -0.4780(9) 0.2138(7) 0.5975(3) 0.0558(13) Uani 1 1 d . . .
C5 C -0.2481(12) 0.1090(8) 0.5512(4) 0.0507(14) Uani 1 1 d . . .
C6 C -0.1334(12) 0.2318(8) 0.4783(4) 0.0553(15) Uani 1 1 d . . .
H6 H -0.2227 0.3834 0.4635 0.066 Uiso 1 1 calc R . .
C7 C 0.1043(12) 0.1306(8) 0.4304(3) 0.0500(14) Uani 1 1 d . . .
O1 O 0.2097(8) 0.2546(6) 0.3614(3) 0.0623(12) Uani 1 1 d . . .
C9 C 0.4460(12) 0.1450(9) 0.3106(4) 0.0576(15) Uani 1 1 d . . .
C10 C 0.5376(13) 0.2719(10) 0.2389(4) 0.0645(17) Uani 1 1 d . . .
H10 H 0.4467 0.4247 0.2271 0.077 Uiso 1 1 calc R . .
C11 C 0.7708(15) 0.1658(11) 0.1840(4) 0.0689(18) Uani 1 1 d . . .
C12 C 0.8632(17) 0.2869(11) 0.1015(5) 0.087(2) Uani 1 1 d D . .

loop_
_atom_site_aniso_label
_atom_site_aniso_U_11
_atom_site_aniso_U_22
_atom_site_aniso_U_33
_atom_site_aniso_U_23
_atom_site_aniso_U_13
_atom_site_aniso_U_12
F1 0.087(7) 0.096(6) 0.076(5) 0.018(5) 0.005(5) -0.033(6)
F2 0.137(10) 0.115(8) 0.071(7) -0.023(6) 0.004(8) -0.005(7)
F3 0.078(6) 0.136(8) 0.113(7) 0.031(6) -0.018(6) -0.051(6)
F1' 0.186(9) 0.114(6) 0.112(6) -0.024(5) 0.034(7) -0.067(6)
F2' 0.074(5) 0.130(8) 0.064(4) 0.003(5) -0.010(4) -0.010(5)
F3' 0.067(5) 0.110(6) 0.099(5) 0.020(4) 0.008(4) -0.023(4)
C1 0.079(5) 0.065(4) 0.076(4) -0.009(4) 0.001(4) -0.009(4)
C2 0.067(4) 0.047(3) 0.083(4) -0.015(3) -0.009(4) 0.005(3)
C3 0.057(4) 0.039(3) 0.062(4) -0.008(3) -0.022(3) -0.002(3)
N1 0.056(3) 0.038(3) 0.069(3) -0.006(2) -0.015(3) 0.004(2)
C5 0.052(4) 0.029(3) 0.067(4) -0.008(3) -0.022(3) 0.008(3)
C6 0.061(4) 0.026(3) 0.073(4) 0.000(3) -0.020(3) 0.006(3)
C7 0.054(4) 0.034(3) 0.059(3) -0.001(3) -0.021(3) 0.002(3)
O1 0.068(3) 0.040(2) 0.073(3) 0.003(2) -0.003(2) 0.000(2)
C9 0.059(4) 0.052(4) 0.061(4) -0.011(3) -0.014(3) -0.004(3)
C10 0.071(4) 0.051(3) 0.071(4) 0.003(3) -0.015(4) -0.010(3)
C11 0.079(5) 0.071(4) 0.062(4) -0.004(3) -0.015(4) -0.023(4)
C12 0.125(8) 0.067(5) 0.071(5) -0.019(4) -0.003(5) -0.025(5)

loop_
_atom_type_symbol
_atom_type_description
_atom_type_scat_dispersion_real
_atom_type_scat_dispersion_imag
_atom_type_scat_source
C C 0.0033 0.0016 'International Tables Vol C Tables 4.2.6.8 and 6.1.1.4'
H H 0.0000 0.0000 'International Tables Vol C Tables 4.2.6.8 and 6.1.1.4'
N N 0.0061 0.0033 'International Tables Vol C Tables 4.2.6.8 and 6.1.1.4'
O O 0.0106 0.0060 'International Tables Vol C Tables 4.2.6.8 and 6.1.1.4'
F F 0.0171 0.0103 'International Tables Vol C Tables 4.2.6.8 and 6.1.1.4'

loop_
_geom_angle_atom_site_label_1
_geom_angle_atom_site_label_2
_geom_angle_atom_site_label_3
_geom_angle
_geom_angle_site_symmetry_1
_geom_angle_site_symmetry_3
C2 C1 C11 119.8(6) . 2_556
C2 C1 H1 120.1 . .
C11 C1 H1 120.1 2_556 .
C1 C2 C3 121.9(6) . .
C1 C2 H2 119.0 . .
C3 C2 H2 119.0 . .
N1 C3 C2 121.1(5) . .
N1 C3 C9 121.9(5) . 2_556
C2 C3 C9 117.0(6) . 2_556
C5 N1 C3 116.6(5) . .
N1 C5 C6 119.3(5) . .
N1 C5 C7 123.5(5) . 2_556
C6 C5 C7 117.2(5) . 2_556
C7 C6 C5 120.8(5) . .
C7 C6 H6 119.6 . .
C5 C6 H6 119.6 . .
C6 C7 O1 119.1(5) . .
C6 C7 C5 122.0(5) . 2_556
O1 C7 C5 118.9(5) . 2_556
C7 O1 C9 118.3(4) . .
C10 C9 O1 116.6(5) . .
C10 C9 C3 122.5(6) . 2_556
O1 C9 C3 120.8(5) . 2_556
C9 C10 C11 118.6(6) . .
C9 C10 H10 120.7 . .
C11 C10 H10 120.7 . .
C1 C11 C10 120.1(6) 2_556 .
C1 C11 C12 118.7(7) 2_556 .
C10 C11 C12 121.0(6) . .
F2 C12 F1' 125.9(12) . .
F2 C12 F3 124.0(12) . .
F1' C12 F3 52.6(7) . .
F2 C12 F2' 26.7(9) . .
F1' C12 F2' 107.7(10) . .
F3 C12 F2' 132.6(9) . .
F2 C12 F3' 77.0(10) . .
F1' C12 F3' 104.8(9) . .
F3 C12 F3' 56.9(8) . .
F2' C12 F3' 100.6(8) . .
F2 C12 F1 101.2(11) . .
F1' C12 F1 41.3(7) . .
F3 C12 F1 93.5(8) . .
F2' C12 F1 75.6(8) . .
F3' C12 F1 136.7(7) . .
F2 C12 C11 114.2(11) . .
F1' C12 C11 114.0(7) . .
F3 C12 C11 112.3(7) . .
F2' C12 C11 115.1(8) . .
F3' C12 C11 113.3(6) . .
F1 C12 C11 106.8(7) . .

loop_
_geom_bond_atom_site_label_1
_geom_bond_atom_site_label_2
_geom_bond_distance
_geom_bond_site_symmetry_2
F1 C12 1.439(9) .
F2 C12 1.21(2) .
F3 C12 1.323(9) .
F1' C12 1.298(8) .
F2' C12 1.324(14) .
F3' C12 1.389(8) .
C1 C2 1.375(8) .
C1 C11 1.390(8) 2_556
C1 H1 0.9300 .
C2 C3 1.397(8) .
C2 H2 0.9300 .
C3 N1 1.395(7) .
C3 C9 1.402(7) 2_556
N1 C5 1.322(6) .
C5 C6 1.423(8) .
C5 C7 1.459(6) 2_556
C6 C7 1.354(7) .
C6 H6 0.9300 .
C7 O1 1.366(6) .
C7 C5 1.459(6) 2_556
O1 C9 1.386(6) .
C9 C10 1.377(8) .
C9 C3 1.402(7) 2_556
C10 C11 1.403(8) .
C10 H10 0.9300 .
C11 C1 1.390(8) 2_556
C11 C12 1.482(9) .

loop_
_geom_torsion_atom_site_label_1
_geom_torsion_atom_site_label_2
_geom_torsion_atom_site_label_3
_geom_torsion_atom_site_label_4
_geom_torsion
_geom_torsion_site_symmetry_1
_geom_torsion_site_symmetry_4
C11 C1 C2 C3 -1.3(9) 2_556 .
C1 C2 C3 N1 -177.6(5) . .
C1 C2 C3 C9 1.9(8) . 2_556
C2 C3 N1 C5 177.7(5) . .
C9 C3 N1 C5 -1.9(7) 2_556 .
C3 N1 C5 C6 -179.0(5) . .
C3 N1 C5 C7 2.0(7) . 2_556
N1 C5 C6 C7 179.0(5) . .
C7 C5 C6 C7 -1.9(8) 2_556 .
C5 C6 C7 O1 -179.4(5) . .
C5 C6 C7 C5 2.0(8) . 2_556
C6 C7 O1 C9 -177.2(4) . .
C5 C7 O1 C9 1.4(6) 2_556 .
C7 O1 C9 C10 176.8(5) . .
C7 O1 C9 C3 -1.6(7) . 2_556
O1 C9 C10 C11 -178.1(5) . .
C3 C9 C10 C11 0.2(8) 2_556 .
C9 C10 C11 C1 -1.0(9) . 2_556
C9 C10 C11 C12 174.7(6) . .
C1 C11 C12 F2 61.6(13) 2_556 .
C10 C11 C12 F2 -114.1(12) . .
C1 C11 C12 F1' -143.8(11) 2_556 .
C10 C11 C12 F1' 40.5(13) . .
C1 C11 C12 F3 -86.3(11) 2_556 .
C10 C11 C12 F3 98.0(11) . .
C1 C11 C12 F2' 91.0(10) 2_556 .
C10 C11 C12 F2' -84.7(10) . .
C1 C11 C12 F3' -24.1(9) 2_556 .
C10 C11 C12 F3' 160.2(7) . .
C1 C11 C12 F1 172.6(8) 2_556 .
C10 C11 C12 F1 -3.1(10) . .
